data_1525307
loop_
_publ_author_name
'Skolozdra, R.V.'
'Aksel'rud, L.G.'
'Komarovskaya, L.P.'

_publ_section_title
;
 Crystal structures and magnetic properties of R6 Cu8 Sn8 compounds (R=
 Gd, Tb, Dy, Ho, Er, Tm)
;
_journal_name_full 'Ukrains'kii Fizichnii Zhurnal (Ukrainian Edition)'
_journal_page_first 1395
_journal_page_last 1398
_journal_volume 29
_journal_year 1984
_chemical_formula_sum 'Cu8 Gd6 Sn8'
_chemical_name_systematic 'Cu8 Sn8 Gd6'
_space_group_IT_number 71
_symmetry_space_group_name_Hall '-I 2 2'
_symmetry_space_group_name_H-M 'I m m m'
_cell_angle_alpha 90
_cell_angle_beta 90
_cell_angle_gamma 90
_cell_formula_units_Z 1
_cell_length_a 14.737
_cell_length_b 6.946
_cell_length_c 4.474
_cell_volume 457.973
_citation_journal_id_ASTM UFZHAT
_cod_data_source_file Skolozdra_UFZHAT_1984_1476.cif
_cod_data_source_block Cu8Gd6Sn8
_cod_database_code 1525307

loop_
_symmetry_equiv_pos_as_xyz
x,y,z
-x,-y,z
x,-y,-z
-x,y,-z
-x,-y,-z
x,y,-z
-x,y,z
x,-y,z
x+1/2,y+1/2,z+1/2
-x+1/2,-y+1/2,z+1/2
x+1/2,-y+1/2,-z+1/2
-x+1/2,y+1/2,-z+1/2
-x+1/2,-y+1/2,-z+1/2
x+1/2,y+1/2,-z+1/2
-x+1/2,y+1/2,z+1/2
x+1/2,-y+1/2,z+1/2

loop_
_atom_site_label
_atom_site_type_symbol
_atom_site_fract_x
_atom_site_fract_y
_atom_site_fract_z
_atom_site_occupancy
_atom_site_U_iso_or_equiv
Sn2 Sn 0 0.201 0.5 1 0.0
Cu1 Cu 0.327 0.186 0 1 0.0
Gd1 Gd 0.5 0 0.5 1 0.0
Gd2 Gd 0.129 0 0 1 0.0
Sn1 Sn 0.215 0.5 0 1 0.0
